data_7242653
loop_
_publ_author_name
'Miranda, Carlos Dar\'io'
'Villarroel-Rocha, Dimar'
'Sapag, Karim'
'L\'opez, Carlos Alberto'
'Pedregosa, Jos\'e Carmelo'
'Alonso, Jos\'e Antonio'

_publ_section_title
;
 Synthesis conditions impact on Sr11Mo4O23 electroceramic: crystal
 structure, stability and transport properties
;
_journal_issue 23
_journal_name_full 'RSC Advances'
_journal_page_first 13814
_journal_page_last 13820
_journal_paper_doi 10.1039/D0RA10620H
_journal_volume 11
_journal_year 2021
_chemical_formula_iupac Sr11Mo4O23
_chemical_formula_sum 'Mo4 O23 Sr11'
_chemical_formula_weight 1715.57
_space_group_IT_number 2
_space_group_name_Hall '-P 1'
_space_group_name_H-M_alt 'P -1'
_symmetry_cell_setting triclinic
_symmetry_space_group_name_Hall '-P 1'
_symmetry_space_group_name_H-M 'P -1'
_audit_update_record
;
2020-12-07 deposited with the CCDC.	2021-03-24 downloaded from the CCDC.
;
_cell_angle_alpha 90.0771(17)
_cell_angle_beta 90.3235(8)
_cell_angle_gamma 89.9506(20)
_cell_formula_units_Z 8
_cell_length_a 16.5443(4)
_cell_length_b 16.5736(3)
_cell_length_c 16.5530(4)
_cell_measurement_temperature 873
_cell_volume 4538.73(18)
_diffrn_ambient_temperature 873
_diffrn_measurement_device_type ALBA-bl04
_diffrn_radiation_probe x-rays
_diffrn_radiation_wavelength 0.3252
_exptl_crystal_preparation electrolyte
_exptl_crystal_recrystallization_method 'Solid state reaction'
_pd_calc_method '   Rietveld Refinement'
_pd_instr_location ' ?                                                                                         '
_pd_meas_2theta_range_inc 0.003000
_pd_meas_2theta_range_max 38.958000
_pd_meas_2theta_range_min 1.020000
_pd_proc_2theta_range_inc 0.003000
_pd_proc_2theta_range_max 38.959293
_pd_proc_2theta_range_min 1.021291
_pd_proc_info_excluded_regions
' ?                                                                                         '
_pd_proc_ls_background_function '   FullProf Background function number  '
_pd_proc_ls_peak_cutoff 0.00500
_pd_proc_ls_profile_function '                                                                              '
_pd_proc_ls_prof_R_factor 12.5417
_pd_proc_ls_prof_wR_expected 8.4475
_pd_proc_ls_prof_wR_factor 16.5967
_pd_proc_number_of_points 9333
_pd_spec_mounting ' ?'
_cod_data_source_file d0ra10620h2.cif
_cod_data_source_block Sr11Mo4O23_600
_cod_depositor_comments
;
The following automatic conversions were performed:

data item '_symmetry_cell_setting' value 'Triclinic' was changed to
'triclinic' in accordance with the
/home/data/users/saulius/crontab/automatic-downloads/rss-feeds/RSC/lib/dictionaries/cif_core.dic
dictionary named 'cif_core.dic' version 2.4.2 last updated on
2011-04-26.

Automatic conversion script
Id: cif_fix_values 7556 2019-12-06 15:28:31Z antanas 
;
_cod_original_cell_volume 4538.75(18)
_cod_original_formula_sum Sr11Mo4O23
_cod_database_code 7242653
_pd_proc_ls_prof_cr_factor 26.0506
_pd_proc_ls_prof_cwr_factor 28.2002
_pd_proc_ls_prof_cwr_expected 14.3535
_pd_proc_ls_prof_chi2 3.8600
_pd_proc_ls_prof_echi2 3.9183

loop_
_symmetry_equiv_pos_as_xyz
x,y,z
-x,-y,-z

loop_
_atom_site_label
_atom_site_fract_x
_atom_site_fract_y
_atom_site_fract_z
_atom_site_U_iso_or_equiv
_atom_site_occupancy
_atom_site_adp_type
_atom_site_type_symbol
Sr11 0.359(3) 0.116(4) 0.622(4) 0.0202(14) 1.00000 Uiso Sr+2
Sr12 0.864(3) 0.611(4) 0.622(4) 0.0202(14) 1.00000 Uiso Sr+2
Sr13 0.909(3) 0.646(3) 0.138(3) 0.0202(14) 1.00000 Uiso Sr+2
Sr14 0.126(3) 0.406(4) 0.138(4) 0.0202(14) 1.00000 Uiso Sr+2
Sr15 0.641(3) 0.357(4) 0.150(3) 0.0202(14) 1.00000 Uiso Sr+2
Sr16 0.638(3) 0.846(3) 0.630(4) 0.0202(14) 1.00000 Uiso Sr+2
Sr17 0.141(3) 0.911(4) 0.632(4) 0.0202(14) 1.00000 Uiso Sr+2
Sr18 0.139(3) 0.122(4) 0.403(4) 0.0202(14) 1.00000 Uiso Sr+2
Sr19 0.135(3) 0.630(4) 0.370(3) 0.0202(14) 1.00000 Uiso Sr+2
Sr110 0.647(3) 0.630(4) 0.878(3) 0.0202(14) 1.00000 Uiso Sr+2
Sr111 0.641(3) 0.113(4) 0.907(3) 0.0202(14) 1.00000 Uiso Sr+2
Sr112 0.884(3) 0.648(3) 0.393(3) 0.0202(14) 1.00000 Uiso Sr+2
Sr113 0.391(3) 0.092(3) 0.875(3) 0.0202(14) 1.00000 Uiso Sr+2
Sr114 0.107(3) 0.866(4) 0.379(4) 0.0202(14) 1.00000 Uiso Sr+2
Sr115 0.665(3) 0.379(4) 0.871(3) 0.0202(14) 1.00000 Uiso Sr+2
Sr116 0.862(3) 0.388(4) 0.105(4) 0.0202(14) 1.00000 Uiso Sr+2
Sr117 0.376(3) 0.871(4) 0.636(4) 0.0202(14) 1.00000 Uiso Sr+2
Sr118 0.409(3) 0.640(4) 0.623(4) 0.0202(14) 1.00000 Uiso Sr+2
Sr119 0.856(3) 0.113(4) 0.130(4) 0.0202(14) 1.00000 Uiso Sr+2
Sr120 0.142(3) 0.134(4) 0.860(3) 0.0202(14) 1.00000 Uiso Sr+2
Sr121 0.643(3) 0.620(4) 0.403(4) 0.0202(14) 1.00000 Uiso Sr+2
Sr122 0.865(3) 0.155(4) 0.873(4) 0.0202(14) 1.00000 Uiso Sr+2
Sr123 0.386(3) 0.599(4) 0.386(4) 0.0202(14) 1.00000 Uiso Sr+2
Sr124 0.398(3) 0.139(4) 0.134(3) 0.0202(14) 1.00000 Uiso Sr+2
Sr21 0.368(4) 0.382(4) 0.375(4) 0.024(4) 1.00000 Uiso Sr+2
Sr22 0.385(4) 0.873(3) 0.878(4) 0.024(4) 1.00000 Uiso Sr+2
Sr23 0.887(4) 0.875(4) 0.375(4) 0.024(4) 1.00000 Uiso Sr+2
Sr24 0.887(4) 0.384(4) 0.883(4) 0.024(4) 1.00000 Uiso Sr+2
Sr31 0.217(3) 0.246(4) 0.226(3) 0.0202(19) 1.00000 Uiso Sr+2
Sr32 0.529(3) 0.015(4) 0.723(3) 0.0202(19) 1.00000 Uiso Sr+2
Sr33 0.044(3) 0.734(3) 0.521(3) 0.0202(19) 1.00000 Uiso Sr+2
Sr34 0.735(3) 0.523(4) 0.025(4) 0.0202(19) 1.00000 Uiso Sr+2
Sr35 0.983(3) 0.487(4) 0.272(3) 0.0202(19) 1.00000 Uiso Sr+2
Sr36 0.508(3) 0.286(3) 0.970(3) 0.0202(19) 1.00000 Uiso Sr+2
Sr37 0.266(3) 0.968(4) 0.484(3) 0.0202(19) 1.00000 Uiso Sr+2
Sr38 0.245(3) 0.746(4) 0.728(3) 0.0202(19) 1.00000 Uiso Sr+2
Sr39 0.525(3) 0.517(4) 0.224(3) 0.0202(19) 1.00000 Uiso Sr+2
Sr310 0.034(3) 0.236(4) 0.025(4) 0.0202(19) 1.00000 Uiso Sr+2
Sr311 0.974(3) 0.993(4) 0.771(3) 0.0202(19) 1.00000 Uiso Sr+2
Sr312 0.468(3) 0.773(3) 0.471(4) 0.0202(19) 1.00000 Uiso Sr+2
Sr313 0.734(3) 0.245(4) 0.736(4) 0.0202(19) 1.00000 Uiso Sr+2
Sr314 0.223(3) 0.534(4) 0.519(3) 0.0202(19) 1.00000 Uiso Sr+2
Sr315 0.779(3) 0.977(4) 0.991(3) 0.0202(19) 1.00000 Uiso Sr+2
Sr316 0.728(3) 0.731(3) 0.246(3) 0.0202(19) 1.00000 Uiso Sr+2
Mo101 0.50000 0.50000 0.50000 0.0132(19) 1.00000 Uiso Mo+6
Mo102 0.248(3) 0.751(4) -0.012(3) 0.0132(19) 1.00000 Uiso Mo+6
Mo103 0.742(3) 0.010(4) 0.248(3) 0.0132(19) 1.00000 Uiso Mo+6
Mo104 0.005(4) 0.250(4) 0.752(4) 0.0132(19) 1.00000 Uiso Mo+6
Mo105 0.50000 0.00000 0.00000 0.0132(19) 1.00000 Uiso Mo+6
Mo106 0.247(3) 0.252(4) 0.494(3) 0.0132(19) 1.00000 Uiso Mo+6
Mo107 0.742(3) 0.502(4) 0.750(4) 0.0132(19) 1.00000 Uiso Mo+6
Mo108 0.00000 0.50000 0.00000 0.0132(19) 1.00000 Uiso Mo+6
Mo109 0.504(3) 0.245(4) 0.261(4) 0.0132(19) 1.00000 Uiso Mo+6
Mo110 0.00000 0.00000 0.50000 0.0132(19) 1.00000 Uiso Mo+6
Mo201 0.00000 0.00000 0.00000 0.013(2) 1.00000 Uiso Mo+6
Mo202 0.740(3) 0.240(4) 0.500(3) 0.013(2) 1.00000 Uiso Mo+6
Mo203 0.262(3) 0.503(3) 0.756(3) 0.013(2) 1.00000 Uiso Mo+6
Mo204 0.507(4) 0.760(4) 0.257(4) 0.013(2) 1.00000 Uiso Mo+6
Mo205 0.00000 0.50000 0.50000 0.013(2) 1.00000 Uiso Mo+6
Mo206 0.749(3) 0.750(4) 0.010(3) 0.013(2) 1.00000 Uiso Mo+6
Mo207 0.242(3) -0.001(4) 0.237(3) 0.013(2) 1.00000 Uiso Mo+6
Mo208 0.50000 0.00000 0.50000 0.013(2) 1.00000 Uiso Mo+6
Mo209 0.008(3) 0.754(4) 0.761(4) 0.013(2) 1.00000 Uiso Mo+6
Mo210 0.50000 0.50000 0.00000 0.013(2) 1.00000 Uiso Mo+6
O101 0.49870 0.49870 0.61180 0.022(3) 1.00000 Uiso O-2
O102 0.25130 0.75130 0.11180 0.022(3) 1.00000 Uiso O-2
O103 0.75130 0.99870 0.13820 0.022(3) 1.00000 Uiso O-2
O104 0.99870 0.25130 0.63820 0.022(3) 1.00000 Uiso O-2
O105 0.61180 0.49870 0.49870 0.022(3) 1.00000 Uiso O-2
O106 0.11180 0.25130 0.75130 0.022(3) 1.00000 Uiso O-2
O107 0.13820 0.75130 0.99870 0.022(3) 1.00000 Uiso O-2
O108 0.63820 0.99870 0.25130 0.022(3) 1.00000 Uiso O-2
O109 0.49870 0.61180 0.49870 0.022(3) 1.00000 Uiso O-2
O110 0.75130 0.11180 0.25130 0.022(3) 1.00000 Uiso O-2
O111 0.99870 0.13820 0.75130 0.022(3) 1.00000 Uiso O-2
O112 0.25130 0.63820 0.99870 0.022(3) 1.00000 Uiso O-2
O113 0.24870 0.74870 0.88820 0.022(3) 1.00000 Uiso O-2
O114 0.74870 0.00130 0.36180 0.022(3) 1.00000 Uiso O-2
O115 0.00130 0.24870 0.86180 0.022(3) 1.00000 Uiso O-2
O116 0.24870 0.86180 0.00130 0.022(3) 1.00000 Uiso O-2
O117 0.00130 0.36180 0.74870 0.022(3) 1.00000 Uiso O-2
O118 0.74870 0.88820 0.24870 0.022(3) 1.00000 Uiso O-2
O119 0.36180 0.74870 0.00130 0.022(3) 1.00000 Uiso O-2
O120 0.86180 0.00130 0.24870 0.022(3) 1.00000 Uiso O-2
O121 0.88820 0.24870 0.74870 0.022(3) 1.00000 Uiso O-2
O122 0.49870 0.99870 0.11180 0.022(3) 1.00000 Uiso O-2
O123 0.25130 0.25130 0.61180 0.022(3) 1.00000 Uiso O-2
O124 0.75130 0.49870 0.63820 0.022(3) 1.00000 Uiso O-2
O125 0.61180 0.99870 0.99870 0.022(3) 1.00000 Uiso O-2
O126 0.13820 0.25130 0.49870 0.022(3) 1.00000 Uiso O-2
O127 0.63820 0.49870 0.75130 0.022(3) 1.00000 Uiso O-2
O128 0.49870 0.11180 0.99870 0.022(3) 1.00000 Uiso O-2
O129 0.75130 0.61180 0.75130 0.022(3) 1.00000 Uiso O-2
O130 0.25130 0.13820 0.49870 0.022(3) 1.00000 Uiso O-2
O131 0.24870 0.24870 0.38820 0.022(3) 1.00000 Uiso O-2
O132 0.74870 0.50130 0.86180 0.022(3) 1.00000 Uiso O-2
O133 0.24870 0.36180 0.50130 0.022(3) 1.00000 Uiso O-2
O134 0.74870 0.38820 0.74870 0.022(3) 1.00000 Uiso O-2
O135 0.36180 0.24870 0.50130 0.022(3) 1.00000 Uiso O-2
O136 0.86180 0.50130 0.74870 0.022(3) 1.00000 Uiso O-2
O137 0.99870 0.49870 0.11180 0.022(3) 1.00000 Uiso O-2
O138 0.49870 0.25130 0.13820 0.022(3) 1.00000 Uiso O-2
O139 0.11180 0.49870 0.99870 0.022(3) 1.00000 Uiso O-2
O140 0.61180 0.25130 0.25130 0.022(3) 1.00000 Uiso O-2
O141 0.99870 0.61180 0.99870 0.022(3) 1.00000 Uiso O-2
O142 0.49870 0.13820 0.25130 0.022(3) 1.00000 Uiso O-2
O143 0.50130 0.24870 0.36180 0.022(3) 1.00000 Uiso O-2
O144 0.50130 0.36180 0.24870 0.022(3) 1.00000 Uiso O-2
O145 0.38820 0.24870 0.24870 0.022(3) 1.00000 Uiso O-2
O146 0.99870 0.99870 0.61180 0.022(3) 1.00000 Uiso O-2
O147 0.11180 0.99870 0.49870 0.022(3) 1.00000 Uiso O-2
O148 0.99870 0.11180 0.49870 0.022(3) 1.00000 Uiso O-2
O201 0.07920 0.07920 0.00440 0.177(14) 0.49995 Uiso O-2
O202 0.67080 0.17080 0.50440 0.177(14) 0.49995 Uiso O-2
O203 0.17080 0.57920 0.74560 0.177(14) 0.49995 Uiso O-2
O204 0.57920 0.67080 0.24560 0.177(14) 0.49995 Uiso O-2
O205 0.00440 0.07920 0.07920 0.177(14) 0.49995 Uiso O-2
O206 0.50440 0.67080 0.17080 0.177(14) 0.49995 Uiso O-2
O207 0.74560 0.17080 0.57920 0.177(14) 0.49995 Uiso O-2
O208 0.24560 0.57920 0.67080 0.177(14) 0.49995 Uiso O-2
O209 0.07920 0.00440 0.07920 0.177(14) 0.49995 Uiso O-2
O210 0.17080 0.50440 0.67080 0.177(14) 0.49995 Uiso O-2
O211 0.57920 0.74560 0.17080 0.177(14) 0.49995 Uiso O-2
O212 0.67080 0.24560 0.57920 0.177(14) 0.49995 Uiso O-2
O213 0.82920 0.32920 0.49560 0.177(14) 0.49995 Uiso O-2
O214 0.32920 0.42080 0.75440 0.177(14) 0.49995 Uiso O-2
O215 0.42080 0.82920 0.25440 0.177(14) 0.49995 Uiso O-2
O216 0.82920 0.25440 0.42080 0.177(14) 0.49995 Uiso O-2
O217 0.42080 0.75440 0.32920 0.177(14) 0.49995 Uiso O-2
O218 0.32920 0.49560 0.82920 0.177(14) 0.49995 Uiso O-2
O219 0.75440 0.32920 0.42080 0.177(14) 0.49995 Uiso O-2
O220 0.25440 0.42080 0.82920 0.177(14) 0.49995 Uiso O-2
O221 0.49560 0.82920 0.32920 0.177(14) 0.49995 Uiso O-2
O222 0.07920 0.57920 0.50440 0.177(14) 0.49995 Uiso O-2
O223 0.67080 0.67080 0.00440 0.177(14) 0.49995 Uiso O-2
O224 0.17080 0.07920 0.24560 0.177(14) 0.49995 Uiso O-2
O225 0.00440 0.57920 0.57920 0.177(14) 0.49995 Uiso O-2
O226 0.74560 0.67080 0.07920 0.177(14) 0.49995 Uiso O-2
O227 0.24560 0.07920 0.17080 0.177(14) 0.49995 Uiso O-2
O228 0.07920 0.50440 0.57920 0.177(14) 0.49995 Uiso O-2
O229 0.17080 0.00440 0.17080 0.177(14) 0.49995 Uiso O-2
O230 0.67080 0.74560 0.07920 0.177(14) 0.49995 Uiso O-2
O231 0.82920 0.82920 0.99560 0.177(14) 0.49995 Uiso O-2
O232 0.32920 0.92080 0.25440 0.177(14) 0.49995 Uiso O-2
O233 0.82920 0.75440 0.92080 0.177(14) 0.49995 Uiso O-2
O234 0.32920 0.99560 0.32920 0.177(14) 0.49995 Uiso O-2
O235 0.75440 0.82920 0.92080 0.177(14) 0.49995 Uiso O-2
O236 0.25440 0.92080 0.32920 0.177(14) 0.49995 Uiso O-2
O237 0.57920 0.07920 0.50440 0.177(14) 0.49995 Uiso O-2
O238 0.07920 0.67080 0.74560 0.177(14) 0.49995 Uiso O-2
O239 0.50440 0.07920 0.57920 0.177(14) 0.49995 Uiso O-2
O240 0.00440 0.67080 0.67080 0.177(14) 0.49995 Uiso O-2
O241 0.57920 0.00440 0.57920 0.177(14) 0.49995 Uiso O-2
O242 0.07920 0.74560 0.67080 0.177(14) 0.49995 Uiso O-2
O243 0.92080 0.82920 0.75440 0.177(14) 0.49995 Uiso O-2
O244 0.92080 0.75440 0.82920 0.177(14) 0.49995 Uiso O-2
O245 0.99560 0.82920 0.82920 0.177(14) 0.49995 Uiso O-2
O246 0.57920 0.57920 0.00440 0.177(14) 0.49995 Uiso O-2
O247 0.50440 0.57920 0.07920 0.177(14) 0.49995 Uiso O-2
O248 0.57920 0.50440 0.07920 0.177(14) 0.49995 Uiso O-2
O301 0.00000 0.07740 0.92260 0.177(14) 0.49995 Uiso O-2
O302 0.75000 0.17260 0.42260 0.177(14) 0.49995 Uiso O-2
O303 0.25000 0.57740 0.82740 0.177(14) 0.49995 Uiso O-2
O304 0.50000 0.67260 0.32740 0.177(14) 0.49995 Uiso O-2
O305 0.92260 0.00000 0.07740 0.177(14) 0.49995 Uiso O-2
O306 0.42260 0.75000 0.17260 0.177(14) 0.49995 Uiso O-2
O307 0.82740 0.25000 0.57740 0.177(14) 0.49995 Uiso O-2
O308 0.32740 0.50000 0.67260 0.177(14) 0.49995 Uiso O-2
O309 0.07740 0.92260 0.00000 0.177(14) 0.49995 Uiso O-2
O310 0.17260 0.42260 0.75000 0.177(14) 0.49995 Uiso O-2
O311 0.57740 0.82740 0.25000 0.177(14) 0.49995 Uiso O-2
O312 0.67260 0.32740 0.50000 0.177(14) 0.49995 Uiso O-2
O313 0.00000 0.57740 0.42260 0.177(14) 0.49995 Uiso O-2
O314 0.75000 0.67260 0.92260 0.177(14) 0.49995 Uiso O-2
O315 0.25000 0.07740 0.32740 0.177(14) 0.49995 Uiso O-2
O316 0.50000 0.17260 0.82740 0.177(14) 0.49995 Uiso O-2
O317 0.92260 0.50000 0.57740 0.177(14) 0.49995 Uiso O-2
O318 0.42260 0.25000 0.67260 0.177(14) 0.49995 Uiso O-2
O319 0.82740 0.75000 0.07740 0.177(14) 0.49995 Uiso O-2
O320 0.32740 0.00000 0.17260 0.177(14) 0.49995 Uiso O-2
O321 0.07740 0.42260 0.50000 0.177(14) 0.49995 Uiso O-2
O322 0.17260 0.92260 0.25000 0.177(14) 0.49995 Uiso O-2
O323 0.57740 0.32740 0.75000 0.177(14) 0.49995 Uiso O-2
O324 0.67260 0.82740 0.00000 0.177(14) 0.49995 Uiso O-2
O325 0.50000 0.07740 0.42260 0.177(14) 0.49995 Uiso O-2
O326 0.25000 0.17260 0.92260 0.177(14) 0.49995 Uiso O-2
O327 0.75000 0.57740 0.32740 0.177(14) 0.49995 Uiso O-2
O328 0.00000 0.67260 0.82740 0.177(14) 0.49995 Uiso O-2
O329 0.42260 0.00000 0.57740 0.177(14) 0.49995 Uiso O-2
O330 0.92260 0.75000 0.67260 0.177(14) 0.49995 Uiso O-2
O331 0.32740 0.25000 0.07740 0.177(14) 0.49995 Uiso O-2
O332 0.82740 0.50000 0.17260 0.177(14) 0.49995 Uiso O-2
O333 0.57740 0.92260 0.50000 0.177(14) 0.49995 Uiso O-2
O334 0.67260 0.42260 0.25000 0.177(14) 0.49995 Uiso O-2
O335 0.07740 0.82740 0.75000 0.177(14) 0.49995 Uiso O-2
O336 0.17260 0.32740 0.00000 0.177(14) 0.49995 Uiso O-2
O337 0.50000 0.57740 0.92260 0.177(14) 0.49995 Uiso O-2
O338 0.25000 0.67260 0.42260 0.177(14) 0.49995 Uiso O-2
O339 0.75000 0.07740 0.82740 0.177(14) 0.49995 Uiso O-2
O340 0.00000 0.17260 0.32740 0.177(14) 0.49995 Uiso O-2
O341 0.42260 0.50000 0.07740 0.177(14) 0.49995 Uiso O-2
O342 0.92260 0.25000 0.17260 0.177(14) 0.49995 Uiso O-2
O343 0.32740 0.75000 0.57740 0.177(14) 0.49995 Uiso O-2
O344 0.82740 0.00000 0.67260 0.177(14) 0.49995 Uiso O-2
O345 0.57740 0.42260 0.00000 0.177(14) 0.49995 Uiso O-2
O346 0.67260 0.92260 0.75000 0.177(14) 0.49995 Uiso O-2
O347 0.07740 0.32740 0.25000 0.177(14) 0.49995 Uiso O-2
O348 0.17260 0.82740 0.50000 0.177(14) 0.49995 Uiso O-2

loop_
_atom_type_symbol
_atom_type_scat_Cromer_Mann_a1
_atom_type_scat_Cromer_Mann_b1
_atom_type_scat_Cromer_Mann_a2
_atom_type_scat_Cromer_Mann_b2
_atom_type_scat_Cromer_Mann_a3
_atom_type_scat_Cromer_Mann_b3
_atom_type_scat_Cromer_Mann_a4
_atom_type_scat_Cromer_Mann_b4
_atom_type_scat_Cromer_Mann_c
_atom_type_scat_dispersion_real
_atom_type_scat_dispersion_imag
_atom_type_scat_source
sr+2 18.08740 1.49070 8.13730 12.69630 2.56540 24.56510 -34.19300 -0.01380 41.40250 -0.23000 2.20300 International_Tables_for_Crystallography_Vol.C(1991)_Tables_6.1.1.4_and_6.1.1.5
mo+6 17.88710 1.03649 11.17500 8.48061 6.57891 0.05888 0.00000 0.00000 0.34494 -1.41600 3.10300 International_Tables_for_Crystallography_Vol.C(1991)_Tables_6.1.1.4_and_6.1.1.5
o-2 4.75800 7.83100 3.63700 30.05000 0.00000 0.00000 0.00000 0.00000 1.59400 0.00300 0.00400 International_Tables_for_Crystallography_Vol.C(1991)_Tables_6.1.1.4_and_6.1.1.5

loop_
_geom_angle_atom_site_label_1
_geom_angle_atom_site_label_2
_geom_angle_atom_site_label_3
_geom_angle_site_symmetry_1
_geom_angle_site_symmetry_2
_geom_angle_site_symmetry_3
_geom_angle
_geom_angle_publ_flag
? ? ? ? ? ? ? ?

loop_
_geom_bond_atom_site_label_1
_geom_bond_atom_site_label_2
_geom_bond_site_symmetry_1
_geom_bond_site_symmetry_2
_geom_bond_distance
_geom_bond_publ_flag
? ? ? ? ? ?

loop_
_geom_contact_atom_site_label_1
_geom_contact_atom_site_label_2
_geom_contact_distance
_geom_contact_site_symmetry_1
_geom_contact_site_symmetry_2
_geom_contact_publ_flag
? ? ? ? ? ?

loop_
_geom_hbond_atom_site_label_D
_geom_hbond_atom_site_label_H
_geom_hbond_atom_site_label_A
_geom_hbond_site_symmetry_D
_geom_hbond_site_symmetry_H
_geom_hbond_site_symmetry_A
_geom_hbond_distance_DH
_geom_hbond_distance_HA
_geom_hbond_distance_DA
_geom_hbond_angle_DHA
_geom_hbond_publ_flag
? ? ? ? ? ? ? ? ? ? ?

loop_
_geom_torsion_atom_site_label_1
_geom_torsion_atom_site_label_2
_geom_torsion_atom_site_label_3
_geom_torsion_atom_site_label_4
_geom_torsion_site_symmetry_1
_geom_torsion_site_symmetry_2
_geom_torsion_site_symmetry_3
_geom_torsion_site_symmetry_4
_geom_torsion
_geom_torsion_publ_flag
? ? ? ? ? ? ? ? ? ?
